data_7211028
loop_
_publ_author_name
'Tian, Dan'
'Liu, Sui-Jun'
'Chang, Ze'
'Zhang, Ying-Hui'
'Zhao, Jiong-Peng'
'Bu, Xian-He'

_publ_section_title
;
 Edge-directed assembly of a 3D 2p--3d heterometallic metal--organic
 framework based on a cubic Co8(TzDC)12 cage
;
_journal_issue 45
_journal_name_full CrystEngComm
_journal_page_first 9344
_journal_paper_doi 10.1039/c3ce41117f
_journal_volume 15
_journal_year 2013
_chemical_formula_sum 'C48 H36 Co9 N36 Na6 O66'
_chemical_formula_weight 2841.34
_chemical_name_systematic
;
?
;
_space_group_IT_number 148
_symmetry_space_group_name_Hall '-R 3'
_symmetry_space_group_name_H-M 'R -3 :H'
_atom_sites_solution_hydrogens geom
_atom_sites_solution_primary direct
_atom_sites_solution_secondary difmap
_audit_creation_method SHELXL-97
_cell_angle_alpha 90.00
_cell_angle_beta 90.00
_cell_angle_gamma 120.00
_cell_formula_units_Z 3
_cell_length_a 24.377(3)
_cell_length_b 24.377(3)
_cell_length_c 24.856(5)
_cell_measurement_temperature 293(2)
_cell_volume 12792(3)
_computing_structure_refinement 'SHELXL-97 (Sheldrick, 1997)'
_computing_structure_solution 'SHELXS-97 (Sheldrick, 1990)'
_diffrn_ambient_temperature 293(2)
_diffrn_measured_fraction_theta_full 1.000
_diffrn_measured_fraction_theta_max 1.000
_diffrn_radiation_monochromator graphite
_diffrn_radiation_source 'fine-focus sealed tube'
_diffrn_radiation_type MoK\a
_diffrn_radiation_wavelength 0.71073
_diffrn_reflns_av_R_equivalents 0.0795
_diffrn_reflns_av_sigmaI/netI 0.0555
_diffrn_reflns_limit_h_max 26
_diffrn_reflns_limit_h_min -32
_diffrn_reflns_limit_k_max 32
_diffrn_reflns_limit_k_min -31
_diffrn_reflns_limit_l_max 32
_diffrn_reflns_limit_l_min -29
_diffrn_reflns_number 39154
_diffrn_reflns_theta_full 27.87
_diffrn_reflns_theta_max 27.87
_diffrn_reflns_theta_min 1.67
_exptl_absorpt_coefficient_mu 3.931
_exptl_crystal_density_diffrn 1.946
_exptl_crystal_density_method 'not measured'
_exptl_crystal_F_000 7200
_refine_diff_density_max 4.466
_refine_diff_density_min -2.003
_refine_diff_density_rms 0.351
_refine_ls_extinction_method none
_refine_ls_goodness_of_fit_ref 2.188
_refine_ls_hydrogen_treatment mixed
_refine_ls_matrix_type full
_refine_ls_number_parameters 250
_refine_ls_number_reflns 6791
_refine_ls_number_restraints 0
_refine_ls_restrained_S_all 2.188
_refine_ls_R_factor_all 0.2073
_refine_ls_R_factor_gt 0.1868
_refine_ls_shift/su_max 0.054
_refine_ls_shift/su_mean 0.014
_refine_ls_structure_factor_coef Fsqd
_refine_ls_weighting_details 'calc w=1/[\s^2^(Fo^2^)+(0.2000P)^2^+0.0000P] where P=(Fo^2^+2Fc^2^)/3'
_refine_ls_weighting_scheme calc
_refine_ls_wR_factor_gt 0.5340
_refine_ls_wR_factor_ref 0.5476
_reflns_number_gt 4986
_reflns_number_total 6791
_reflns_threshold_expression >2sigma(I)
_cod_data_source_file c3ce41117f.txt
_cod_data_source_block 1
_cod_depositor_comments
;

2023-11-23
Z value and formula fixed to values more according to usual
chemical conventions.                 miguel
;
_cod_original_formula_sum 'C H Co N Na O'
_cod_original_formula_weight 124.95
_cod_original_formula_units_Z 120
_cod_original_cell_volume 12792(4)
_cod_database_code 7211028

loop_
_symmetry_equiv_pos_as_xyz
'x, y, z'
'-y, x-y, z'
'-x+y, -x, z'
'x+2/3, y+1/3, z+1/3'
'-y+2/3, x-y+1/3, z+1/3'
'-x+y+2/3, -x+1/3, z+1/3'
'x+1/3, y+2/3, z+2/3'
'-y+1/3, x-y+2/3, z+2/3'
'-x+y+1/3, -x+2/3, z+2/3'
'-x, -y, -z'
'y, -x+y, -z'
'x-y, x, -z'
'-x+2/3, -y+1/3, -z+1/3'
'y+2/3, -x+y+1/3, -z+1/3'
'x-y+2/3, x+1/3, -z+1/3'
'-x+1/3, -y+2/3, -z+2/3'
'y+1/3, -x+y+2/3, -z+2/3'
'x-y+1/3, x+2/3, -z+2/3'

loop_
_atom_site_label
_atom_site_type_symbol
_atom_site_fract_x
_atom_site_fract_y
_atom_site_fract_z
_atom_site_U_iso_or_equiv
_atom_site_adp_type
_atom_site_occupancy
_atom_site_symmetry_multiplicity
_atom_site_calc_flag
_atom_site_refinement_flags
C5 C 0.5836(4) 0.6755(5) 0.2703(4) 0.042(2) Uani 1 1 d .
O5 O 0.5483(3) 0.6190(4) 0.2827(3) 0.0423(17) Uani 1 1 d .
N5 N 0.5111(3) 0.6503(4) 0.1979(3) 0.0384(19) Uani 1 1 d .
C6 C 0.5663(4) 0.6960(4) 0.2203(4) 0.036(2) Uani 1 1 d .
Co1 Co 0.56633(6) 0.80188(5) 0.09496(4) 0.0294(5) Uani 1 1 d .
Co2 Co 0.3333 0.6667 -0.04811(8) 0.0277(6) Uani 1 3 d S
O1 O 0.6103(3) 0.7705(3) 0.0457(3) 0.0349(14) Uani 1 1 d .
O3 O 0.3818(4) 0.6363(3) -0.0932(2) 0.0392(15) Uani 1 1 d .
O8 O 0.6422(3) 0.8440(3) 0.1428(3) 0.0398(16) Uani 1 1 d .
N4 N 0.5453(4) 0.7317(4) 0.1470(4) 0.044(2) Uani 1 1 d .
N3 N 0.4160(4) 0.7063(3) -0.0084(3) 0.0335(17) Uani 1 1 d .
N1 N 0.4974(4) 0.7533(4) 0.0418(3) 0.0337(17) Uani 1 1 d .
O1W O 0.3792(4) 0.6322(4) 0.1186(3) 0.057(2) Uani 1 1 d .
H1W H 0.3539 0.6064 0.0971 0.085 Uiso 1 1 calc R
C1 C 0.4582(4) 0.6930(4) -0.0291(3) 0.0320(19) Uani 1 1 d .
N2 N 0.4378(4) 0.7426(4) 0.0338(3) 0.0401(19) Uani 1 1 d .
C8 C 0.5884(4) 0.7483(4) 0.1876(4) 0.035(2) Uani 1 1 d .
C2 C 0.5118(4) 0.7240(4) 0.0037(3) 0.0328(19) Uani 1 1 d .
C3 C 0.4371(6) 0.6521(5) -0.0774(4) 0.047(3) Uani 1 1 d .
O2 O 0.5963(4) 0.7086(4) -0.0247(3) 0.057(2) Uani 1 1 d .
O4 O 0.4726(5) 0.6355(5) -0.1011(3) 0.067(3) Uani 1 1 d .
O6 O 0.6320(4) 0.7127(5) 0.2966(4) 0.088(4) Uani 1 1 d .
C4 C 0.5765(5) 0.7326(5) 0.0076(4) 0.036(2) Uani 1 1 d .
O7 O 0.6837(5) 0.8350(4) 0.2217(5) 0.090(4) Uani 1 1 d .
C7 C 0.6432(5) 0.8149(5) 0.1841(5) 0.048(3) Uani 1 1 d .
Na1 Na 0.5450(2) 0.6098(2) -0.06651(16) 0.0502(12) Uani 1 1 d .
N6 N 0.4992(3) 0.6732(4) 0.1526(4) 0.041(2) Uani 1 1 d .
O3W O 0.4807(6) 0.5588(5) 0.0078(4) 0.092(4) Uani 1 1 d .
O2W O 0.6111(6) 0.6646(6) -0.1419(4) 0.087(3) Uani 1 1 d .
Co3 Co 0.3333 0.6667 0.1667 0.0472(9) Uani 1 6 d S

loop_
_atom_site_aniso_label
_atom_site_aniso_U_11
_atom_site_aniso_U_22
_atom_site_aniso_U_33
_atom_site_aniso_U_23
_atom_site_aniso_U_13
_atom_site_aniso_U_12
C5 0.025(4) 0.052(6) 0.039(5) -0.018(4) -0.012(4) 0.013(4)
O5 0.028(3) 0.063(5) 0.038(4) -0.012(3) -0.014(3) 0.023(3)
N5 0.022(3) 0.045(4) 0.047(5) -0.022(4) -0.008(3) 0.016(3)
C6 0.023(4) 0.040(5) 0.045(5) -0.011(4) -0.004(4) 0.016(4)
Co1 0.0365(8) 0.0261(7) 0.0306(8) -0.0046(4) -0.0071(4) 0.0192(5)
Co2 0.0255(7) 0.0255(7) 0.0321(11) 0.000 0.000 0.0128(4)
O1 0.035(3) 0.037(3) 0.038(3) 0.001(3) 0.004(3) 0.022(3)
O3 0.053(4) 0.043(4) 0.028(3) -0.007(3) 0.004(3) 0.029(3)
O8 0.024(3) 0.035(3) 0.059(4) -0.015(3) -0.006(3) 0.014(3)
N4 0.034(4) 0.060(5) 0.051(5) -0.028(4) -0.024(4) 0.033(4)
N3 0.038(4) 0.032(4) 0.040(4) 0.013(3) 0.015(3) 0.024(3)
N1 0.049(4) 0.033(4) 0.029(4) 0.006(3) 0.015(3) 0.027(4)
O1W 0.060(5) 0.070(6) 0.050(5) -0.011(4) -0.002(4) 0.040(4)
C1 0.036(4) 0.038(4) 0.028(4) 0.005(3) 0.016(3) 0.023(4)
N2 0.055(5) 0.039(4) 0.035(4) 0.010(3) 0.021(4) 0.030(4)
C8 0.024(4) 0.037(5) 0.048(5) -0.014(4) -0.013(4) 0.019(4)
C2 0.043(5) 0.039(5) 0.024(4) 0.001(3) 0.007(3) 0.027(4)
C3 0.066(7) 0.057(6) 0.039(5) 0.000(4) 0.013(5) 0.047(6)
O2 0.075(5) 0.064(5) 0.056(5) -0.015(4) 0.008(4) 0.052(5)
O4 0.102(7) 0.103(7) 0.046(4) -0.001(4) 0.014(4) 0.089(6)
O6 0.048(5) 0.091(7) 0.066(6) 0.005(5) -0.036(4) -0.010(5)
C4 0.047(5) 0.044(5) 0.029(4) 0.006(4) 0.010(4) 0.031(4)
O7 0.079(6) 0.054(5) 0.133(10) -0.047(6) -0.085(7) 0.030(5)
C7 0.036(5) 0.038(5) 0.076(8) -0.023(5) -0.026(5) 0.023(4)
Na1 0.062(3) 0.062(3) 0.048(2) -0.006(2) 0.015(2) 0.046(2)
N6 0.022(3) 0.050(5) 0.054(5) -0.020(4) -0.009(3) 0.020(4)
O3W 0.139(10) 0.088(7) 0.078(7) 0.030(6) 0.050(7) 0.080(8)
O2W 0.111(9) 0.098(8) 0.068(7) 0.020(6) 0.039(6) 0.063(7)
Co3 0.0461(13) 0.0461(13) 0.049(2) 0.000 0.000 0.0230(6)

loop_
_atom_type_symbol
_atom_type_description
_atom_type_scat_dispersion_real
_atom_type_scat_dispersion_imag
_atom_type_scat_source
C C 0.0033 0.0016 'International Tables Vol C Tables 4.2.6.8 and 6.1.1.4'
H H 0.0000 0.0000 'International Tables Vol C Tables 4.2.6.8 and 6.1.1.4'
N N 0.0061 0.0033 'International Tables Vol C Tables 4.2.6.8 and 6.1.1.4'
O O 0.0106 0.0060 'International Tables Vol C Tables 4.2.6.8 and 6.1.1.4'
Na Na 0.0362 0.0249 'International Tables Vol C Tables 4.2.6.8 and 6.1.1.4'
Co Co 0.3494 0.9721 'International Tables Vol C Tables 4.2.6.8 and 6.1.1.4'

loop_
_geom_angle_atom_site_label_1
_geom_angle_atom_site_label_2
_geom_angle_atom_site_label_3
_geom_angle
_geom_angle_site_symmetry_1
_geom_angle_site_symmetry_3
O6 C5 O5 123.6(11) . .
O6 C5 C6 121.1(10) . .
O5 C5 C6 115.3(8) . .
C5 O5 Co1 117.2(6) . 14_455
N6 N5 C6 109.4(8) . .
N6 N5 Co1 136.0(6) . 14_455
C6 N5 Co1 114.6(7) . 14_455
N5 C6 C8 106.5(8) . .
N5 C6 C5 113.5(9) . .
C8 C6 C5 140.0(8) . .
N5 Co1 N1 99.5(3) 15 .
N5 Co1 O8 89.5(3) 15 .
N1 Co1 O8 171.0(3) . .
N5 Co1 N4 97.7(3) 15 .
N1 Co1 N4 98.1(3) . .
O8 Co1 N4 80.2(3) . .
N5 Co1 O1 170.8(3) 15 .
N1 Co1 O1 79.7(3) . .
O8 Co1 O1 91.4(3) . .
N4 Co1 O1 91.5(3) . .
N5 Co1 O5 79.0(3) 15 15
N1 Co1 O5 90.0(3) . 15
O8 Co1 O5 92.1(3) . 15
N4 Co1 O5 171.7(3) . 15
O1 Co1 O5 91.8(3) . 15
N3 Co2 N3 97.8(3) 2_665 .
N3 Co2 N3 97.8(3) 2_665 3_565
N3 Co2 N3 97.8(3) . 3_565
N3 Co2 O3 79.6(3) 2_665 2_665
N3 Co2 O3 90.8(3) . 2_665
N3 Co2 O3 171.3(3) 3_565 2_665
N3 Co2 O3 90.8(3) 2_665 3_565
N3 Co2 O3 171.3(3) . 3_565
N3 Co2 O3 79.6(3) 3_565 3_565
O3 Co2 O3 92.2(3) 2_665 3_565
N3 Co2 O3 171.3(3) 2_665 .
N3 Co2 O3 79.6(3) . .
N3 Co2 O3 90.8(3) 3_565 .
O3 Co2 O3 92.2(3) 2_665 .
O3 Co2 O3 92.2(3) 3_565 .
C4 O1 Co1 116.7(6) . .
C3 O3 Co2 116.5(6) . .
C7 O8 Co1 118.1(6) . .
N6 N4 C8 111.1(9) . .
N6 N4 Co1 135.6(6) . .
C8 N4 Co1 113.3(7) . .
N2 N3 C1 112.0(8) . .
N2 N3 Co2 134.0(6) . .
C1 N3 Co2 114.0(6) . .
C2 N1 N2 109.6(8) . .
C2 N1 Co1 114.8(6) . .
N2 N1 Co1 135.6(6) . .
N3 C1 C2 105.7(8) . .
N3 C1 C3 115.4(8) . .
C2 C1 C3 138.9(8) . .
N3 N2 N1 106.5(7) . .
N4 C8 C6 106.0(8) . .
N4 C8 C7 114.5(9) . .
C6 C8 C7 139.5(9) . .
N1 C2 C1 106.2(8) . .
N1 C2 C4 115.0(8) . .
C1 C2 C4 138.8(8) . .
O4 C3 O3 123.5(10) . .
O4 C3 C1 121.9(11) . .
O3 C3 C1 114.5(8) . .
C4 O2 Na1 130.5(8) . .
C3 O4 Na1 130.4(8) . .
C5 O6 Na1 130.0(9) . 6_565
O2 C4 O1 124.1(9) . .
O2 C4 C2 122.3(9) . .
O1 C4 C2 113.5(7) . .
C7 O7 Na1 131.3(7) . 6_565
O8 C7 O7 128.0(11) . .
O8 C7 C8 113.6(8) . .
O7 C7 C8 118.4(11) . .
O7 Na1 O4 91.6(4) 8_654 .
O7 Na1 O2 176.8(4) 8_654 .
O4 Na1 O2 88.5(4) . .
O7 Na1 O6 87.8(4) 8_654 8_654
O4 Na1 O6 176.6(4) . 8_654
O2 Na1 O6 91.9(4) . 8_654
O7 Na1 O3W 89.4(4) 8_654 .
O4 Na1 O3W 92.2(4) . .
O2 Na1 O3W 93.9(4) . .
O6 Na1 O3W 91.2(4) 8_654 .
O7 Na1 O2W 92.0(4) 8_654 .
O4 Na1 O2W 87.1(4) . .
O2 Na1 O2W 84.8(4) . .
O6 Na1 O2W 89.5(5) 8_654 .
O3W Na1 O2W 178.5(4) . .
N4 N6 N5 107.0(7) . .
O1W Co3 O1W 90.3(3) 14_455 15
O1W Co3 O1W 89.7(3) 14_455 3_565
O1W Co3 O1W 179.997(1) 15 3_565
O1W Co3 O1W 179.997(1) 14_455 2_665
O1W Co3 O1W 89.7(3) 15 2_665
O1W Co3 O1W 90.3(3) 3_565 2_665
O1W Co3 O1W 89.7(3) 14_455 .
O1W Co3 O1W 89.7(3) 15 .
O1W Co3 O1W 90.3(3) 3_565 .
O1W Co3 O1W 90.3(3) 2_665 .
O1W Co3 O1W 90.3(3) 14_455 13_565
O1W Co3 O1W 90.3(3) 15 13_565
O1W Co3 O1W 89.7(3) 3_565 13_565
O1W Co3 O1W 89.7(3) 2_665 13_565
O1W Co3 O1W 180.0(4) . 13_565

loop_
_geom_bond_atom_site_label_1
_geom_bond_atom_site_label_2
_geom_bond_distance
_geom_bond_site_symmetry_2
C5 O6 1.254(12) .
C5 O5 1.244(13) .
C5 C6 1.478(15) .
O5 Co1 2.027(6) 14_455
N5 N6 1.351(12) .
N5 C6 1.364(11) .
N5 Co1 1.993(9) 14_455
C6 C8 1.375(14) .
Co1 N5 1.993(9) 15
Co1 N1 1.995(8) .
Co1 O8 1.997(7) .
Co1 N4 1.997(10) .
Co1 O1 2.013(6) .
Co1 O5 2.027(6) 15
Co2 N3 2.005(8) 2_665
Co2 N3 2.005(8) .
Co2 N3 2.005(8) 3_565
Co2 O3 2.018(6) 2_665
Co2 O3 2.018(6) 3_565
Co2 O3 2.018(6) .
O1 C4 1.293(12) .
O3 C3 1.265(14) .
O8 C7 1.256(14) .
N4 N6 1.309(12) .
N4 C8 1.364(11) .
N3 N2 1.302(12) .
N3 C1 1.327(11) .
N1 C2 1.334(11) .
N1 N2 1.358(12) .
O1W Co3 2.080(8) .
C1 C2 1.399(13) .
C1 C3 1.479(14) .
C8 C7 1.503(14) .
C2 C4 1.488(13) .
C3 O4 1.270(12) .
O2 C4 1.224(11) .
O2 Na1 2.330(9) .
O4 Na1 2.313(9) .
O6 Na1 2.314(10) 6_565
O7 C7 1.265(13) .
O7 Na1 2.290(10) 6_565
Na1 O7 2.290(10) 8_654
Na1 O6 2.314(10) 8_654
Na1 O3W 2.338(11) .
Na1 O2W 2.397(11) .
Co3 O1W 2.080(8) 14_455
Co3 O1W 2.080(8) 15
Co3 O1W 2.080(8) 3_565
Co3 O1W 2.080(8) 2_665
Co3 O1W 2.080(8) 13_565
